data_7716787
loop_
_publ_author_name
'Rumi, Sultana P.'
'Zakharov, Lev N.'
'Desnoyer, Addison N.'

_publ_section_title
;
 A twist on a classic scaffold: rational design of a new bimetallic
 platform.
;
_journal_issue 47
_journal_name_full 'Dalton transactions (Cambridge, England : 2003)'
_journal_page_first 18828
_journal_page_last 18833
_journal_paper_doi 10.1039/d4dt01840k
_journal_volume 53
_journal_year 2024
_chemical_formula_moiety 'C34 H80 Cl2 N6 Si4 V2'
_chemical_formula_sum 'C34 H80 Cl2 N6 Si4 V2'
_chemical_formula_weight 858.18
_space_group_crystal_system triclinic
_space_group_IT_number 2
_space_group_name_Hall '-P 1'
_space_group_name_H-M_alt 'P -1'
_atom_sites_solution_hydrogens geom
_audit_creation_date 2024-06-24
_audit_creation_method
;
Olex2 1.5
(compiled 2024.01.12 svn.r2f8d729c for OlexSys, GUI svn.r6928)
;
_audit_update_record
;
2024-06-24 deposited with the CCDC.	2024-07-31 downloaded from the CCDC.
;
_cell_angle_alpha 106.737(3)
_cell_angle_beta 99.474(2)
_cell_angle_gamma 100.523(3)
_cell_formula_units_Z 2
_cell_length_a 12.2464(3)
_cell_length_b 12.2692(5)
_cell_length_c 17.2053(5)
_cell_measurement_reflns_used 10834
_cell_measurement_temperature 170(2)
_cell_measurement_theta_max 75.2250
_cell_measurement_theta_min 2.7390
_cell_volume 2368.36(14)
_computing_cell_refinement 'CrysAlisPro (Rigaku OD, 2022)'
_computing_data_collection 'CrysAlisPro (Rigaku OD, 2022)'
_computing_data_reduction 'CrysAlisPro (Rigaku OD, 2022)'
_computing_molecular_graphics 'Olex2 1.5 (Dolomanov et al., 2009)'
_computing_publication_material 'Olex2 1.5 (Dolomanov et al., 2009)'
_computing_structure_refinement 'SHELXL-2014/7 (Sheldrick, 2014)'
_computing_structure_solution 'CrysAlisPro (Rigaku OD, 2022)'
_diffrn_ambient_temperature 170(2)
_diffrn_measured_fraction_theta_full 0.996
_diffrn_measured_fraction_theta_max 0.957
_diffrn_measurement_device_type 'XtaLAB SynergyS'
_diffrn_measurement_method '\w and \f scans'
_diffrn_radiation_type CuK\a
_diffrn_radiation_wavelength 1.54184
_diffrn_reflns_av_R_equivalents 0.0494
_diffrn_reflns_av_unetI/netI 0.0476
_diffrn_reflns_Laue_measured_fraction_full 0.996
_diffrn_reflns_Laue_measured_fraction_max 0.957
_diffrn_reflns_limit_h_max 14
_diffrn_reflns_limit_h_min -15
_diffrn_reflns_limit_k_max 15
_diffrn_reflns_limit_k_min -14
_diffrn_reflns_limit_l_max 21
_diffrn_reflns_limit_l_min -18
_diffrn_reflns_number 29776
_diffrn_reflns_point_group_measured_fraction_full 0.996
_diffrn_reflns_point_group_measured_fraction_max 0.957
_diffrn_reflns_theta_full 67.684
_diffrn_reflns_theta_max 76.067
_diffrn_reflns_theta_min 2.756
_diffrn_source 'micro-focus sealed X-ray tube'
_exptl_absorpt_coefficient_mu 5.532
_exptl_absorpt_correction_T_max 1.00000
_exptl_absorpt_correction_T_min 0.68071
_exptl_absorpt_correction_type multi-scan
_exptl_absorpt_process_details SADABS
_exptl_crystal_colour orange
_exptl_crystal_colour_primary orange
_exptl_crystal_density_diffrn 1.203
_exptl_crystal_description cut-block
_exptl_crystal_F_000 924
_exptl_crystal_size_max 0.08
_exptl_crystal_size_mid 0.07
_exptl_crystal_size_min 0.04
_refine_diff_density_max 1.308
_refine_diff_density_min -0.377
_refine_diff_density_rms 0.090
_refine_ls_extinction_method none
_refine_ls_goodness_of_fit_ref 1.030
_refine_ls_hydrogen_treatment constr
_refine_ls_matrix_type full
_refine_ls_number_parameters 534
_refine_ls_number_reflns 9490
_refine_ls_number_restraints 676
_refine_ls_restrained_S_all 1.025
_refine_ls_R_factor_all 0.0869
_refine_ls_R_factor_gt 0.0620
_refine_ls_shift/su_max 0.001
_refine_ls_shift/su_mean 0.000
_refine_ls_structure_factor_coef Fsqd
_refine_ls_weighting_details 'w=1/[\s^2^(Fo^2^)+(0.0939P)^2^+3.4663P] where P=(Fo^2^+2Fc^2^)/3'
_refine_ls_weighting_scheme calc
_refine_ls_wR_factor_gt 0.1638
_refine_ls_wR_factor_ref 0.1926
_reflns_Friedel_coverage 0.000
_reflns_number_gt 6982
_reflns_number_total 9490
_reflns_threshold_expression 'I > 2\s(I)'
_cod_data_source_file d4dt01840k2.cif
_cod_data_source_block AND024
_cod_depositor_comments 'Adding full bibliography for 7716783--7716789.cif.'
_cod_database_code 7716787
_shelx_shelxl_version_number 2014/7
_shelx_space_group_comment
;
The symmetry employed for this shelxl refinement is uniquely defined
by the following loop, which should always be used as a source of
symmetry information in preference to the above space-group names.
They are only intended as comments.
;
_shelx_estimated_absorpt_t_max 0.809
_shelx_estimated_absorpt_t_min 0.666
_olex2_refinement_description
;
1. Shared sites
{C18, C18A}
{C20, C20A}
{C4, C4A}
{N3, N3A}
{N4, N4A}
2. Restrained distances
 C4-C5 = C4-C5A = C22-C23 = C22A-C23A
 1.524 with sigma of 0.02
 Si4-C30 = Si4-C31 = Si4-C32 = Si4A-C30A = Si4A-C31A
 1.863 with sigma of 0.02
 Si4A-C32A
 1.863 with sigma of 0.02
 N4-C21 = N4A-C21A = N5-C20 = N3-C5 = N3A-C5A = N4-C22
 1.454 with sigma of 0.02
 N4A-C22A = N6-C23 = N6-C23A
 1.454 with sigma of 0.02
 C32-C33 = C32-C34 = C32-C35 = C32A-C33A = C32A-C34A = C32A-C35A
 1.53 with sigma of 0.02
3. Uiso/Uaniso restraints and constraints
Uanis(C18) = Uanis(C18A)
Uanis(C20) = Uanis(C20A)
Uanis(C4) = Uanis(C4A)
Uanis(N3) = Uanis(N3A)
Uanis(N4) = Uanis(N4A)
4. Rigid body (RIGU) restrains
 All non-hydrogen atoms
 with sigma for 1-2 distances of 0.004 and sigma for 1-3 distances of 0.004
5. Others
 Sof(N3A)=Sof(C4A)=Sof(H4AA)=Sof(H4AB)=Sof(C5A)=Sof(H5AA)=Sof(H5AB)=1-FVAR(1)
 Sof(N3)=Sof(C4)=Sof(H4A)=Sof(H4B)=Sof(C5)=Sof(H5A)=Sof(H5B)=FVAR(1)
 Sof(C18A)=Sof(H18A)=Sof(H18B)=Sof(N4A)=Sof(C20A)=Sof(H20A)=Sof(H20B)=
 Sof(C21A)=Sof(H21A)=Sof(H21B)=Sof(C22A)=Sof(H22C)=Sof(H22D)=Sof(C23A)=
 Sof(H23C)=Sof(H23D)=Sof(Si4A)=Sof(C30A)=Sof(H30D)=Sof(H30E)=Sof(H30F)=
 Sof(C31A)=Sof(H31D)=Sof(H31E)=Sof(H31F)=Sof(C32A)=Sof(C33A)=Sof(H33D)=
 Sof(H33E)=Sof(H33F)=Sof(C34A)=Sof(H34D)=Sof(H34E)=Sof(H34F)=Sof(C35A)=
 Sof(H35D)=Sof(H35E)=Sof(H35F)=1-FVAR(2)
 Sof(N4)=Sof(C18)=Sof(H18C)=Sof(H18D)=Sof(C20)=Sof(H20C)=Sof(H20D)=Sof(C21)=
 Sof(H21C)=Sof(H21D)=Sof(C22)=Sof(H22A)=Sof(H22B)=Sof(C23)=Sof(H23A)=Sof(H23B)=
 Sof(Si4)=Sof(C30)=Sof(H30A)=Sof(H30B)=Sof(H30C)=Sof(C31)=Sof(H31A)=Sof(H31B)=
 Sof(H31C)=Sof(C32)=Sof(C33)=Sof(H33A)=Sof(H33B)=Sof(H33C)=Sof(C34)=Sof(H34A)=
 Sof(H34B)=Sof(H34C)=Sof(C35)=Sof(H35A)=Sof(H35B)=Sof(H35C)=FVAR(2)
6.a Secondary CH2 refined with riding coordinates:
 C1(H1A,H1B), C2(H2A,H2B), C3(H3A,H3B), C4(H4A,H4B), C5(H5A,H5B), C4A(H4AA,
 H4AB), C5A(H5AA,H5AB), C18A(H18A,H18B), C20A(H20A,H20B), C21A(H21A,H21B),
 C22A(H22C,H22D), C23A(H23C,H23D), C18(H18C,H18D), C20(H20C,H20D), C21(H21C,
 H21D), C22(H22A,H22B), C23(H23A,H23B)
6.b Me refined with riding coordinates:
 C6(H6A,H6B,H6C), C7(H7A,H7B,H7C), C9(H9A,H9B,H9C), C10(H10A,H10B,H10C),
 C11(H11A,H11B,H11C), C12(H12A,H12B,H12C), C13(H13A,H13B,H13C), C15(H15A,H15B,
 H15C), C16(H16A,H16B,H16C), C17(H17A,H17B,H17C), C24(H24A,H24B,H24C), C25(H25A,
 H25B,H25C), C27(H27A,H27B,H27C), C28(H28A,H28B,H28C), C29(H29A,H29B,H29C),
 C30A(H30D,H30E,H30F), C31A(H31D,H31E,H31F), C33A(H33D,H33E,H33F), C34A(H34D,
 H34E,H34F), C35A(H35D,H35E,H35F), C30(H30A,H30B,H30C), C31(H31A,H31B,H31C),
 C33(H33A,H33B,H33C), C34(H34A,H34B,H34C), C35(H35A,H35B,H35C)
;
_olex2_submission_special_instructions 'No special instructions were received'

loop_
_space_group_symop_operation_xyz
'x, y, z'
'-x, -y, -z'

loop_
_atom_site_label
_atom_site_type_symbol
_atom_site_fract_x
_atom_site_fract_y
_atom_site_fract_z
_atom_site_U_iso_or_equiv
_atom_site_adp_type
_atom_site_occupancy
_atom_site_site_symmetry_order
_atom_site_calc_flag
_atom_site_refinement_flags_posn
_atom_site_refinement_flags_adp
_atom_site_refinement_flags_occupancy
_atom_site_disorder_assembly
_atom_site_disorder_group
V1 V 0.59666(6) 0.31138(6) 0.36511(4) 0.03983(19) Uani 1 1 d . U . . .
V2 V 0.38107(6) 0.20196(6) 0.16355(4) 0.0430(2) Uani 1 1 d . U . . .
Cl1 Cl 0.40165(8) 0.30755(9) 0.31367(5) 0.0469(3) Uani 1 1 d . U . . .
Cl2 Cl 0.58337(8) 0.23337(9) 0.21518(5) 0.0461(2) Uani 1 1 d . U . . .
Si1 Si 0.72019(11) 0.08926(11) 0.36147(7) 0.0498(3) Uani 1 1 d . U . . .
Si3 Si 0.14642(10) 0.06778(13) 0.20978(8) 0.0578(3) Uani 1 1 d . U . . .
Si2 Si 0.76708(11) 0.54719(12) 0.35011(8) 0.0565(3) Uani 1 1 d . U . . .
N1 N 0.5813(3) 0.3791(3) 0.49301(19) 0.0444(8) Uani 1 1 d . U . . .
N2 N 0.6388(3) 0.1857(3) 0.4004(2) 0.0479(8) Uani 1 1 d . U . . .
N5 N 0.2545(3) 0.0770(4) 0.1550(2) 0.0584(10) Uani 1 1 d D U . . .
N6 N 0.3499(4) 0.3041(4) 0.1005(2) 0.0656(11) Uani 1 1 d D U . . .
C1 C 0.4950(4) 0.4465(4) 0.5137(2) 0.0481(10) Uani 1 1 d . U . . .
H1A H 0.5024 0.4714 0.5748 0.058 Uiso 1 1 calc R U . . .
H1B H 0.4179 0.3941 0.4870 0.058 Uiso 1 1 calc R U . . .
C2 C 0.5499(4) 0.2701(4) 0.5131(3) 0.0557(11) Uani 1 1 d . U . . .
H2A H 0.4689 0.2307 0.4858 0.067 Uiso 1 1 calc R U . . .
H2B H 0.5588 0.2896 0.5741 0.067 Uiso 1 1 calc R U . . .
C3 C 0.6238(5) 0.1881(5) 0.4840(3) 0.0610(12) Uani 1 1 d . U . . .
H3A H 0.6992 0.2146 0.5237 0.073 Uiso 1 1 calc R U . . .
H3B H 0.5877 0.1081 0.4823 0.073 Uiso 1 1 calc R U . . .
N3 N 0.7199(3) 0.4476(3) 0.3990(2) 0.0517(9) Uani 0.537(19) 1 d D U P A 1
C4 C 0.7000(4) 0.4484(4) 0.5393(2) 0.0529(11) Uani 0.537(19) 1 d D U P A 1
H4A H 0.7279 0.4147 0.5823 0.064 Uiso 0.537(19) 1 calc R U P A 1
H4B H 0.6980 0.5302 0.5681 0.064 Uiso 0.537(19) 1 calc R U P A 1
C5 C 0.7832(7) 0.4495(12) 0.4828(5) 0.051(3) Uani 0.537(19) 1 d D U P A 1
H5A H 0.8466 0.5209 0.5079 0.062 Uiso 0.537(19) 1 calc R U P A 1
H5B H 0.8158 0.3801 0.4759 0.062 Uiso 0.537(19) 1 calc R U P A 1
N3A N 0.7199(3) 0.4476(3) 0.3990(2) 0.0517(9) Uani 0.463(19) 1 d D U P A 2
C4A C 0.7000(4) 0.4484(4) 0.5393(2) 0.0529(11) Uani 0.463(19) 1 d . U P A 2
H4AA H 0.6967 0.5049 0.5926 0.064 Uiso 0.463(19) 1 calc R U P A 2
H4AB H 0.7454 0.3944 0.5525 0.064 Uiso 0.463(19) 1 calc R U P A 2
C5A C 0.7578(9) 0.5132(13) 0.4913(5) 0.052(3) Uani 0.463(19) 1 d D U P A 2
H5AA H 0.8414 0.5253 0.5094 0.062 Uiso 0.463(19) 1 calc R U P A 2
H5AB H 0.7405 0.5913 0.5029 0.062 Uiso 0.463(19) 1 calc R U P A 2
C6 C 0.8275(5) 0.0796(6) 0.4496(4) 0.0777(16) Uani 1 1 d . U . . .
H6A H 0.8728 0.0252 0.4271 0.117 Uiso 1 1 calc R U . . .
H6B H 0.8781 0.1574 0.4802 0.117 Uiso 1 1 calc R U . . .
H6C H 0.7874 0.0511 0.4875 0.117 Uiso 1 1 calc R U . . .
C7 C 0.8057(4) 0.1401(5) 0.2925(4) 0.0650(13) Uani 1 1 d . U . . .
H7A H 0.8499 0.0833 0.2722 0.098 Uiso 1 1 calc R U . . .
H7B H 0.7542 0.1468 0.2450 0.098 Uiso 1 1 calc R U . . .
H7C H 0.8578 0.2168 0.3242 0.098 Uiso 1 1 calc R U . . .
C8 C 0.6284(5) -0.0644(4) 0.3015(3) 0.0591(11) Uani 1 1 d . U . . .
C9 C 0.5733(6) -0.1224(6) 0.3574(4) 0.0827(17) Uani 1 1 d . U . . .
H9A H 0.6328 -0.1259 0.4017 0.124 Uiso 1 1 calc R U . . .
H9B H 0.5227 -0.0765 0.3824 0.124 Uiso 1 1 calc R U . . .
H9C H 0.5288 -0.2021 0.3242 0.124 Uiso 1 1 calc R U . . .
C10 C 0.7036(6) -0.1404(5) 0.2582(4) 0.0831(17) Uani 1 1 d . U . . .
H10A H 0.7389 -0.1030 0.2223 0.125 Uiso 1 1 calc R U . . .
H10B H 0.7632 -0.1477 0.3007 0.125 Uiso 1 1 calc R U . . .
H10C H 0.6560 -0.2186 0.2245 0.125 Uiso 1 1 calc R U . . .
C11 C 0.5334(5) -0.0603(5) 0.2332(3) 0.0696(14) Uani 1 1 d . U . . .
H11A H 0.5672 -0.0233 0.1965 0.104 Uiso 1 1 calc R U . . .
H11B H 0.4892 -0.1403 0.2006 0.104 Uiso 1 1 calc R U . . .
H11C H 0.4831 -0.0147 0.2589 0.104 Uiso 1 1 calc R U . . .
C12 C 0.6469(5) 0.5448(5) 0.2667(4) 0.0822(17) Uani 1 1 d . U . . .
H12A H 0.6734 0.6009 0.2392 0.123 Uiso 1 1 calc R U . . .
H12B H 0.6199 0.4658 0.2256 0.123 Uiso 1 1 calc R U . . .
H12C H 0.5842 0.5666 0.2917 0.123 Uiso 1 1 calc R U . . .
C13 C 0.8103(6) 0.6990(6) 0.4312(5) 0.100(2) Uani 1 1 d . U . . .
H13A H 0.8374 0.7573 0.4055 0.149 Uiso 1 1 calc R U . . .
H13B H 0.7443 0.7165 0.4533 0.149 Uiso 1 1 calc R U . . .
H13C H 0.8715 0.7017 0.4768 0.149 Uiso 1 1 calc R U . . .
C14 C 0.8943(4) 0.5234(5) 0.3040(3) 0.0656(13) Uani 1 1 d . U . . .
C15 C 0.8593(6) 0.4177(6) 0.2230(4) 0.0803(17) Uani 1 1 d . U . . .
H15A H 0.8027 0.4317 0.1820 0.120 Uiso 1 1 calc R U . . .
H15B H 0.9266 0.4071 0.2006 0.120 Uiso 1 1 calc R U . . .
H15C H 0.8262 0.3468 0.2347 0.120 Uiso 1 1 calc R U . . .
C16 C 0.9473(7) 0.6307(7) 0.2835(5) 0.110(3) Uani 1 1 d . U . . .
H16A H 0.8905 0.6457 0.2432 0.165 Uiso 1 1 calc R U . . .
H16B H 0.9727 0.6989 0.3346 0.165 Uiso 1 1 calc R U . . .
H16C H 1.0128 0.6168 0.2596 0.165 Uiso 1 1 calc R U . . .
C17 C 0.9820(5) 0.4997(7) 0.3666(4) 0.0886(18) Uani 1 1 d . U . . .
H17A H 0.9475 0.4304 0.3796 0.133 Uiso 1 1 calc R U . . .
H17B H 1.0475 0.4856 0.3428 0.133 Uiso 1 1 calc R U . . .
H17C H 1.0074 0.5677 0.4177 0.133 Uiso 1 1 calc R U . . .
C18A C 0.4961(5) 0.0414(5) 0.0422(3) 0.0707(15) Uani 0.591(7) 1 d . U P B 1
H18A H 0.5033 -0.0003 0.0835 0.085 Uiso 0.591(7) 1 calc R U P B 1
H18B H 0.5624 0.1100 0.0610 0.085 Uiso 0.591(7) 1 calc R U P B 1
N4A N 0.3945(3) 0.0836(4) 0.0434(2) 0.0550(9) Uani 0.591(7) 1 d D U P B 1
C20A C 0.2322(7) -0.0236(6) 0.0779(4) 0.109(3) Uani 0.591(7) 1 d . U P B 1
H20A H 0.2617 -0.0874 0.0917 0.131 Uiso 0.591(7) 1 calc R U P B 1
H20B H 0.1486 -0.0532 0.0557 0.131 Uiso 0.591(7) 1 calc R U P B 1
C21A C 0.2855(8) 0.0052(11) 0.0111(6) 0.085(3) Uani 0.591(7) 1 d D U P B 1
H21A H 0.2923 -0.0683 -0.0287 0.102 Uiso 0.591(7) 1 calc R U P B 1
H21B H 0.2347 0.0403 -0.0200 0.102 Uiso 0.591(7) 1 calc R U P B 1
C22A C 0.4142(13) 0.1697(10) -0.0058(6) 0.082(3) Uani 0.591(7) 1 d D U P B 1
H22C H 0.4963 0.2101 0.0097 0.098 Uiso 0.591(7) 1 calc R U P B 1
H22D H 0.3943 0.1247 -0.0661 0.098 Uiso 0.591(7) 1 calc R U P B 1
C23A C 0.3450(17) 0.2605(15) 0.0102(7) 0.100(6) Uani 0.591(7) 1 d D U P B 1
H23C H 0.3763 0.3262 -0.0085 0.120 Uiso 0.591(7) 1 calc R U P B 1
H23D H 0.2649 0.2251 -0.0213 0.120 Uiso 0.591(7) 1 calc R U P B 1
N4 N 0.3945(3) 0.0836(4) 0.0434(2) 0.0550(9) Uani 0.409(7) 1 d D U P B 2
C18 C 0.4961(5) 0.0414(5) 0.0422(3) 0.0707(15) Uani 0.409(7) 1 d . U P B 2
H18C H 0.5033 -0.0003 0.0835 0.085 Uiso 0.409(7) 1 calc R U P B 2
H18D H 0.5624 0.1100 0.0610 0.085 Uiso 0.409(7) 1 calc R U P B 2
C20 C 0.2322(7) -0.0236(6) 0.0779(4) 0.109(3) Uani 0.409(7) 1 d D U P B 2
H20C H 0.2048 -0.0964 0.0904 0.131 Uiso 0.409(7) 1 calc R U P B 2
H20D H 0.1698 -0.0166 0.0365 0.131 Uiso 0.409(7) 1 calc R U P B 2
C21 C 0.3198(12) -0.0346(10) 0.0440(7) 0.060(3) Uani 0.409(7) 1 d D U P B 2
H21C H 0.2914 -0.0883 -0.0142 0.072 Uiso 0.409(7) 1 calc R U P B 2
H21D H 0.3691 -0.0716 0.0746 0.072 Uiso 0.409(7) 1 calc R U P B 2
C22 C 0.3384(13) 0.1264(12) -0.0155(6) 0.062(3) Uani 0.409(7) 1 d D U P B 2
H22A H 0.2549 0.1080 -0.0204 0.074 Uiso 0.409(7) 1 calc R U P B 2
H22B H 0.3539 0.0931 -0.0711 0.074 Uiso 0.409(7) 1 calc R U P B 2
C23 C 0.3912(17) 0.2609(16) 0.0214(9) 0.069(4) Uani 0.409(7) 1 d D U P B 2
H23A H 0.4756 0.2777 0.0341 0.083 Uiso 0.409(7) 1 calc R U P B 2
H23B H 0.3659 0.3002 -0.0187 0.083 Uiso 0.409(7) 1 calc R U P B 2
C24 C 0.0046(5) -0.0056(7) 0.1329(4) 0.091(2) Uani 1 1 d . U . . .
H24A H -0.0563 -0.0110 0.1631 0.137 Uiso 1 1 calc R U . . .
H24B H -0.0099 0.0407 0.0961 0.137 Uiso 1 1 calc R U . . .
H24C H 0.0062 -0.0845 0.0994 0.137 Uiso 1 1 calc R U . . .
C25 C 0.1268(4) 0.2125(5) 0.2701(4) 0.0687(14) Uani 1 1 d . U . . .
H25A H 0.0653 0.2004 0.2989 0.103 Uiso 1 1 calc R U . . .
H25B H 0.1979 0.2580 0.3112 0.103 Uiso 1 1 calc R U . . .
H25C H 0.1070 0.2555 0.2319 0.103 Uiso 1 1 calc R U . . .
C26 C 0.1698(4) -0.0192(5) 0.2827(4) 0.0680(13) Uani 1 1 d . U . . .
C27 C 0.1864(6) -0.1392(6) 0.2372(5) 0.097(2) Uani 1 1 d . U . . .
H27A H 0.1199 -0.1821 0.1910 0.145 Uiso 1 1 calc R U . . .
H27B H 0.2551 -0.1292 0.2152 0.145 Uiso 1 1 calc R U . . .
H27C H 0.1949 -0.1835 0.2761 0.145 Uiso 1 1 calc R U . . .
C28 C 0.0665(5) -0.0361(6) 0.3222(4) 0.0855(18) Uani 1 1 d . U . . .
H28A H 0.0552 0.0408 0.3516 0.128 Uiso 1 1 calc R U . . .
H28B H -0.0019 -0.0813 0.2784 0.128 Uiso 1 1 calc R U . . .
H28C H 0.0806 -0.0784 0.3617 0.128 Uiso 1 1 calc R U . . .
C29 C 0.2760(5) 0.0446(6) 0.3544(4) 0.0715(14) Uani 1 1 d . U . . .
H29A H 0.2678 0.1224 0.3849 0.107 Uiso 1 1 calc R U . . .
H29B H 0.2838 -0.0010 0.3923 0.107 Uiso 1 1 calc R U . . .
H29C H 0.3440 0.0532 0.3315 0.107 Uiso 1 1 calc R U . . .
Si4A Si 0.3114(4) 0.4399(3) 0.11811(18) 0.0553(8) Uani 0.591(7) 1 d D U P B 1
C30A C 0.3146(13) 0.5014(18) 0.2315(8) 0.068(4) Uani 0.591(7) 1 d D U P B 1
H30D H 0.2936 0.5768 0.2426 0.103 Uiso 0.591(7) 1 calc R U P B 1
H30E H 0.2604 0.4466 0.2468 0.103 Uiso 0.591(7) 1 calc R U P B 1
H30F H 0.3917 0.5130 0.2644 0.103 Uiso 0.591(7) 1 calc R U P B 1
C31A C 0.4051(12) 0.5576(17) 0.0920(15) 0.075(4) Uani 0.591(7) 1 d D U P B 1
H31D H 0.3757 0.6283 0.1042 0.113 Uiso 0.591(7) 1 calc R U P B 1
H31E H 0.4831 0.5760 0.1255 0.113 Uiso 0.591(7) 1 calc R U P B 1
H31F H 0.4055 0.5298 0.0327 0.113 Uiso 0.591(7) 1 calc R U P B 1
C32A C 0.1588(8) 0.4122(9) 0.0528(5) 0.072(2) Uani 0.591(7) 1 d D U P B 1
C33A C 0.0782(13) 0.3105(19) 0.0668(14) 0.083(4) Uani 0.591(7) 1 d D U P B 1
H33D H 0.1047 0.2386 0.0487 0.125 Uiso 0.591(7) 1 calc R U P B 1
H33E H 0.0781 0.3302 0.1262 0.125 Uiso 0.591(7) 1 calc R U P B 1
H33F H 0.0006 0.2983 0.0344 0.125 Uiso 0.591(7) 1 calc R U P B 1
C34A C 0.1534(12) 0.3780(14) -0.0412(6) 0.111(4) Uani 0.591(7) 1 d D U P B 1
H34D H 0.1814 0.3070 -0.0590 0.167 Uiso 0.591(7) 1 calc R U P B 1
H34E H 0.0742 0.3629 -0.0717 0.167 Uiso 0.591(7) 1 calc R U P B 1
H34F H 0.2010 0.4421 -0.0527 0.167 Uiso 0.591(7) 1 calc R U P B 1
C35A C 0.1152(12) 0.5231(12) 0.0817(9) 0.108(4) Uani 0.591(7) 1 d D U P B 1
H35D H 0.1190 0.5443 0.1417 0.162 Uiso 0.591(7) 1 calc R U P B 1
H35E H 0.1628 0.5877 0.0704 0.162 Uiso 0.591(7) 1 calc R U P B 1
H35F H 0.0360 0.5084 0.0515 0.162 Uiso 0.591(7) 1 calc R U P B 1
Si4 Si 0.2588(5) 0.4008(5) 0.1148(3) 0.0568(12) Uani 0.409(7) 1 d D U P B 2
C30 C 0.2735(17) 0.484(2) 0.2279(9) 0.058(5) Uani 0.409(7) 1 d D U P B 2
H30A H 0.2215 0.5366 0.2326 0.087 Uiso 0.409(7) 1 calc R U P B 2
H30B H 0.2545 0.4290 0.2577 0.087 Uiso 0.409(7) 1 calc R U P B 2
H30C H 0.3523 0.5310 0.2524 0.087 Uiso 0.409(7) 1 calc R U P B 2
C31 C 0.1029(17) 0.337(3) 0.066(2) 0.093(7) Uani 0.409(7) 1 d D U P B 2
H31A H 0.0617 0.3990 0.0782 0.139 Uiso 0.409(7) 1 calc R U P B 2
H31B H 0.0919 0.3027 0.0054 0.139 Uiso 0.409(7) 1 calc R U P B 2
H31C H 0.0735 0.2759 0.0887 0.139 Uiso 0.409(7) 1 calc R U P B 2
C32 C 0.3057(14) 0.5143(12) 0.0664(8) 0.082(4) Uani 0.409(7) 1 d D U P B 2
C33 C 0.4359(17) 0.548(3) 0.092(2) 0.080(6) Uani 0.409(7) 1 d D U P B 2
H33A H 0.4606 0.5722 0.1530 0.119 Uiso 0.409(7) 1 calc R U P B 2
H33B H 0.4653 0.4804 0.0668 0.119 Uiso 0.409(7) 1 calc R U P B 2
H33C H 0.4654 0.6131 0.0730 0.119 Uiso 0.409(7) 1 calc R U P B 2
C34 C 0.266(2) 0.4761(19) -0.0290(9) 0.110(6) Uani 0.409(7) 1 d D U P B 2
H34A H 0.1825 0.4546 -0.0451 0.164 Uiso 0.409(7) 1 calc R U P B 2
H34B H 0.2952 0.5411 -0.0483 0.164 Uiso 0.409(7) 1 calc R U P B 2
H34C H 0.2952 0.4084 -0.0545 0.164 Uiso 0.409(7) 1 calc R U P B 2
C35 C 0.2452(18) 0.6140(16) 0.0970(11) 0.101(5) Uani 0.409(7) 1 d D U P B 2
H35A H 0.1624 0.5831 0.0772 0.151 Uiso 0.409(7) 1 calc R U P B 2
H35B H 0.2651 0.6446 0.1581 0.151 Uiso 0.409(7) 1 calc R U P B 2
H35C H 0.2701 0.6774 0.0750 0.151 Uiso 0.409(7) 1 calc R U P B 2

loop_
_atom_site_aniso_label
_atom_site_aniso_U_11
_atom_site_aniso_U_22
_atom_site_aniso_U_33
_atom_site_aniso_U_23
_atom_site_aniso_U_13
_atom_site_aniso_U_12
V1 0.0398(4) 0.0489(4) 0.0240(3) 0.0001(3) 0.0099(3) 0.0112(3)
V2 0.0426(4) 0.0532(4) 0.0240(3) -0.0039(3) 0.0081(3) 0.0155(3)
Cl1 0.0405(5) 0.0612(6) 0.0267(4) -0.0066(4) 0.0103(3) 0.0139(4)
Cl2 0.0453(5) 0.0570(6) 0.0264(4) -0.0028(4) 0.0120(4) 0.0124(4)
Si1 0.0502(7) 0.0575(7) 0.0430(6) 0.0125(5) 0.0162(5) 0.0181(5)
Si3 0.0388(6) 0.0715(8) 0.0449(6) -0.0002(6) 0.0051(5) 0.0042(6)
Si2 0.0527(7) 0.0516(7) 0.0529(7) 0.0052(5) 0.0078(6) 0.0061(5)
N1 0.0441(17) 0.0551(19) 0.0259(14) -0.0007(13) 0.0101(13) 0.0132(14)
N2 0.053(2) 0.056(2) 0.0341(16) 0.0101(14) 0.0137(14) 0.0149(16)
N5 0.049(2) 0.064(2) 0.0395(18) -0.0120(16) 0.0099(15) 0.0063(17)
N6 0.096(3) 0.074(2) 0.0321(17) 0.0081(16) 0.0257(19) 0.040(2)
C1 0.046(2) 0.061(3) 0.0286(18) 0.0003(17) 0.0145(16) 0.0093(18)
C2 0.067(3) 0.063(3) 0.035(2) 0.0088(18) 0.020(2) 0.018(2)
C3 0.081(3) 0.065(3) 0.043(2) 0.016(2) 0.026(2) 0.026(3)
N3 0.0422(18) 0.064(2) 0.0340(16) 0.0003(14) 0.0059(13) 0.0060(15)
C4 0.048(2) 0.071(3) 0.0279(17) -0.0014(17) 0.0075(15) 0.0139(19)
C5 0.044(4) 0.063(6) 0.039(4) 0.000(3) 0.012(3) 0.019(4)
N3A 0.0422(18) 0.064(2) 0.0340(16) 0.0003(14) 0.0059(13) 0.0060(15)
C4A 0.048(2) 0.071(3) 0.0279(17) -0.0014(17) 0.0075(15) 0.0139(19)
C5A 0.033(5) 0.076(7) 0.028(4) -0.007(3) 0.003(3) 0.011(4)
C6 0.071(3) 0.102(5) 0.066(3) 0.026(3) 0.012(3) 0.042(3)
C7 0.052(3) 0.075(3) 0.077(3) 0.026(3) 0.028(2) 0.023(2)
C8 0.070(3) 0.057(3) 0.058(3) 0.019(2) 0.028(2) 0.022(2)
C9 0.099(4) 0.072(4) 0.083(4) 0.030(3) 0.035(3) 0.015(3)
C10 0.104(4) 0.064(3) 0.089(4) 0.016(3) 0.043(4) 0.033(3)
C11 0.079(3) 0.063(3) 0.058(3) 0.008(2) 0.016(2) 0.013(3)
C12 0.076(4) 0.063(3) 0.095(4) 0.025(3) -0.008(3) 0.012(3)
C13 0.082(4) 0.065(3) 0.116(5) -0.013(3) 0.015(4) 0.006(3)
C14 0.053(3) 0.078(3) 0.063(3) 0.021(2) 0.020(2) 0.004(2)
C15 0.087(4) 0.084(4) 0.065(3) 0.017(3) 0.033(3) 0.009(3)
C16 0.122(6) 0.096(5) 0.108(5) 0.033(4) 0.056(5) -0.009(4)
C17 0.053(3) 0.118(5) 0.088(4) 0.023(4) 0.023(3) 0.016(3)
C18A 0.068(3) 0.094(4) 0.030(2) -0.023(2) 0.0059(19) 0.042(3)
N4A 0.056(2) 0.070(2) 0.0275(15) -0.0082(14) 0.0089(14) 0.0264(17)
C20A 0.110(5) 0.091(4) 0.070(3) -0.036(3) 0.031(3) -0.018(3)
C21A 0.057(4) 0.115(7) 0.035(4) -0.037(4) 0.013(3) 0.004(4)
C22A 0.128(9) 0.098(6) 0.041(4) 0.014(4) 0.045(5) 0.070(6)
C23A 0.175(16) 0.113(8) 0.036(4) 0.020(4) 0.036(6) 0.093(10)
N4 0.056(2) 0.070(2) 0.0275(15) -0.0082(14) 0.0089(14) 0.0264(17)
C18 0.068(3) 0.094(4) 0.030(2) -0.023(2) 0.0059(19) 0.042(3)
C20 0.110(5) 0.091(4) 0.070(3) -0.036(3) 0.031(3) -0.018(3)
C21 0.074(6) 0.067(5) 0.019(4) -0.013(4) 0.002(4) 0.020(4)
C22 0.066(7) 0.094(6) 0.022(4) 0.004(4) 0.009(4) 0.037(5)
C23 0.090(10) 0.088(7) 0.038(6) 0.013(5) 0.027(6) 0.043(6)
C24 0.052(3) 0.124(5) 0.068(3) 0.009(3) 0.001(3) -0.003(3)
C25 0.049(3) 0.083(3) 0.070(3) 0.015(3) 0.020(2) 0.016(2)
C26 0.053(3) 0.065(3) 0.074(3) 0.014(2) 0.013(2) 0.002(2)
C27 0.084(4) 0.072(4) 0.120(5) 0.016(3) 0.022(4) 0.010(3)
C28 0.060(3) 0.105(5) 0.094(4) 0.042(4) 0.025(3) 0.006(3)
C29 0.064(3) 0.085(4) 0.067(3) 0.032(3) 0.015(2) 0.012(3)
Si4A 0.074(2) 0.0536(16) 0.0370(12) 0.0072(11) 0.0211(14) 0.0177(14)
C30A 0.083(11) 0.070(7) 0.050(5) 0.002(4) 0.024(5) 0.031(8)
C31A 0.076(8) 0.088(7) 0.071(8) 0.026(6) 0.030(7) 0.031(6)
C32A 0.076(5) 0.088(6) 0.052(4) 0.017(4) 0.012(4) 0.032(4)
C33A 0.064(6) 0.108(8) 0.063(7) 0.015(6) 0.007(6) 0.015(6)
C34A 0.102(9) 0.162(12) 0.052(5) 0.024(5) 0.005(5) 0.020(8)
C35A 0.106(9) 0.115(8) 0.105(8) 0.029(6) 0.012(7) 0.054(7)
Si4 0.069(3) 0.070(3) 0.0342(16) 0.0123(18) 0.0118(19) 0.031(2)
C30 0.059(11) 0.080(11) 0.038(5) 0.010(5) 0.003(5) 0.046(10)
C31 0.080(9) 0.117(16) 0.075(12) 0.028(11) 0.005(7) 0.026(8)
C32 0.096(9) 0.090(7) 0.062(6) 0.030(5) 0.015(6) 0.025(6)
C33 0.098(9) 0.085(12) 0.063(11) 0.036(9) 0.022(7) 0.018(7)
C34 0.145(14) 0.123(13) 0.065(7) 0.042(7) 0.018(7) 0.031(10)
C35 0.129(13) 0.097(9) 0.086(10) 0.036(8) 0.020(9) 0.046(9)

loop_
_atom_type_symbol
_atom_type_description
_atom_type_scat_dispersion_real
_atom_type_scat_dispersion_imag
_atom_type_scat_source
C C 0.0181 0.0091 'International Tables Vol C Tables 4.2.6.8 and 6.1.1.4'
H H 0.0000 0.0000 'International Tables Vol C Tables 4.2.6.8 and 6.1.1.4'
Cl Cl 0.3639 0.7018 'International Tables Vol C Tables 4.2.6.8 and 6.1.1.4'
N N 0.0311 0.0180 'International Tables Vol C Tables 4.2.6.8 and 6.1.1.4'
Si Si 0.2541 0.3302 'International Tables Vol C Tables 4.2.6.8 and 6.1.1.4'
V V 0.0687 2.1097 'International Tables Vol C Tables 4.2.6.8 and 6.1.1.4'

loop_
_geom_angle_atom_site_label_1
_geom_angle_atom_site_label_2
_geom_angle_atom_site_label_3
_geom_angle
_geom_angle_site_symmetry_1
_geom_angle_site_symmetry_3
_geom_angle_publ_flag
Cl1 V1 Cl2 80.35(4) . . ?
N1 V1 Cl1 91.07(9) . . ?
N1 V1 Cl2 171.39(10) . . ?
N2 V1 Cl1 121.75(12) . . ?
N2 V1 Cl2 100.63(10) . . ?
N2 V1 N1 83.31(14) . . ?
N3 V1 Cl1 124.31(13) . . ?
N3 V1 Cl2 102.08(11) . . ?
N3 V1 N1 83.22(14) . . ?
N3 V1 N2 112.51(17) . . ?
N3A V1 Cl1 124.31(13) . . ?
N3A V1 Cl2 102.08(11) . . ?
N3A V1 N1 83.22(14) . . ?
N3A V1 N2 112.51(17) . . ?
Cl2 V2 Cl1 79.33(3) . . ?
N5 V2 Cl1 95.53(11) . . ?
N5 V2 Cl2 131.37(14) . . ?
N5 V2 N6 116.1(2) . . ?
N5 V2 N4A 84.43(15) . . ?
N5 V2 N4 84.43(15) . . ?
N6 V2 Cl1 109.06(11) . . ?
N6 V2 Cl2 111.08(15) . . ?
N6 V2 N4A 84.44(15) . . ?
N6 V2 N4 84.44(15) . . ?
N4A V2 Cl1 164.68(11) . . ?
N4A V2 Cl2 89.18(10) . . ?
N4 V2 Cl1 164.68(11) . . ?
N4 V2 Cl2 89.18(10) . . ?
V1 Cl1 V2 99.35(4) . . ?
V2 Cl2 V1 99.89(4) . . ?
N2 Si1 C6 110.1(2) . . ?
N2 Si1 C7 112.4(2) . . ?
N2 Si1 C8 111.8(2) . . ?
C6 Si1 C8 107.9(3) . . ?
C7 Si1 C6 105.5(3) . . ?
C7 Si1 C8 108.8(2) . . ?
N5 Si3 C24 109.1(2) . . ?
N5 Si3 C25 114.1(2) . . ?
N5 Si3 C26 111.9(2) . . ?
C25 Si3 C24 103.8(3) . . ?
C25 Si3 C26 108.7(3) . . ?
C26 Si3 C24 108.8(3) . . ?
N3 Si2 C12 109.4(2) . . ?
N3 Si2 C13 107.5(3) . . ?
N3 Si2 C14 115.0(2) . . ?
N3A Si2 C12 109.4(2) . . ?
N3A Si2 C13 107.5(3) . . ?
N3A Si2 C14 115.0(2) . . ?
C12 Si2 C13 107.9(3) . . ?
C12 Si2 C14 109.3(3) . . ?
C14 Si2 C13 107.4(3) . . ?
C1 N1 V1 120.7(2) . . ?
C1 N1 C4 111.9(3) . . ?
C1 N1 C4A 111.9(3) . . ?
C2 N1 V1 101.6(2) . . ?
C2 N1 C1 107.0(3) . . ?
C2 N1 C4 111.6(4) . . ?
C2 N1 C4A 111.6(4) . . ?
C4 N1 V1 103.5(2) . . ?
C4A N1 V1 103.5(2) . . ?
Si1 N2 V1 130.6(2) . . ?
C3 N2 V1 115.1(3) . . ?
C3 N2 Si1 112.6(3) . . ?
Si3 N5 V2 133.1(2) . . ?
C20A N5 V2 112.9(4) . . ?
C20A N5 Si3 113.0(4) . . ?
C20 N5 V2 112.9(4) . . ?
C20 N5 Si3 113.0(4) . . ?
C23A N6 V2 117.1(6) . . ?
C23A N6 Si4A 105.2(6) . . ?
C23 N6 V2 105.8(7) . . ?
C23 N6 Si4 124.4(8) . . ?
Si4A N6 V2 137.4(2) . . ?
Si4 N6 V2 127.8(3) . . ?
N1 C1 C1 114.0(4) . 2_666 ?
N1 C1 H1A 108.7 . . ?
N1 C1 H1B 108.7 . . ?
C1 C1 H1A 108.7 2_666 . ?
C1 C1 H1B 108.7 2_666 . ?
H1A C1 H1B 107.6 . . ?
N1 C2 H2A 109.4 . . ?
N1 C2 H2B 109.4 . . ?
N1 C2 C3 111.1(4) . . ?
H2A C2 H2B 108.0 . . ?
C3 C2 H2A 109.4 . . ?
C3 C2 H2B 109.4 . . ?
N2 C3 C2 110.1(4) . . ?
N2 C3 H3A 109.6 . . ?
N2 C3 H3B 109.6 . . ?
C2 C3 H3A 109.6 . . ?
C2 C3 H3B 109.6 . . ?
H3A C3 H3B 108.2 . . ?
Si2 N3 V1 133.0(2) . . ?
C5 N3 V1 103.6(5) . . ?
C5 N3 Si2 123.2(5) . . ?
N1 C4 H4A 109.0 . . ?
N1 C4 H4B 109.0 . . ?
N1 C4 C5 113.0(4) . . ?
H4A C4 H4B 107.8 . . ?
C5 C4 H4A 109.0 . . ?
C5 C4 H4B 109.0 . . ?
N3 C5 C4 108.6(6) . . ?
N3 C5 H5A 110.0 . . ?
N3 C5 H5B 110.0 . . ?
C4 C5 H5A 110.0 . . ?
C4 C5 H5B 110.0 . . ?
H5A C5 H5B 108.4 . . ?
Si2 N3A V1 133.0(2) . . ?
C5A N3A V1 116.2(4) . . ?
C5A N3A Si2 106.0(5) . . ?
N1 C4A H4AA 109.1 . . ?
N1 C4A H4AB 109.1 . . ?
H4AA C4A H4AB 107.8 . . ?
C5A C4A N1 112.6(5) . . ?
C5A C4A H4AA 109.1 . . ?
C5A C4A H4AB 109.1 . . ?
N3A C5A H5AA 109.4 . . ?
N3A C5A H5AB 109.4 . . ?
C4A C5A N3A 111.3(7) . . ?
C4A C5A H5AA 109.4 . . ?
C4A C5A H5AB 109.4 . . ?
H5AA C5A H5AB 108.0 . . ?
Si1 C6 H6A 109.5 . . ?
Si1 C6 H6B 109.5 . . ?
Si1 C6 H6C 109.5 . . ?
H6A C6 H6B 109.5 . . ?
H6A C6 H6C 109.5 . . ?
H6B C6 H6C 109.5 . . ?
Si1 C7 H7A 109.5 . . ?
Si1 C7 H7B 109.5 . . ?
Si1 C7 H7C 109.5 . . ?
H7A C7 H7B 109.5 . . ?
H7A C7 H7C 109.5 . . ?
H7B C7 H7C 109.5 . . ?
C9 C8 Si1 112.4(4) . . ?
C9 C8 C10 109.6(5) . . ?
C9 C8 C11 108.2(5) . . ?
C10 C8 Si1 108.9(4) . . ?
C11 C8 Si1 110.1(4) . . ?
C11 C8 C10 107.6(5) . . ?
C8 C9 H9A 109.5 . . ?
C8 C9 H9B 109.5 . . ?
C8 C9 H9C 109.5 . . ?
H9A C9 H9B 109.5 . . ?
H9A C9 H9C 109.5 . . ?
H9B C9 H9C 109.5 . . ?
C8 C10 H10A 109.5 . . ?
C8 C10 H10B 109.5 . . ?
C8 C10 H10C 109.5 . . ?
H10A C10 H10B 109.5 . . ?
H10A C10 H10C 109.5 . . ?
H10B C10 H10C 109.5 . . ?
C8 C11 H11A 109.5 . . ?
C8 C11 H11B 109.5 . . ?
C8 C11 H11C 109.5 . . ?
H11A C11 H11B 109.5 . . ?
H11A C11 H11C 109.5 . . ?
H11B C11 H11C 109.5 . . ?
Si2 C12 H12A 109.5 . . ?
Si2 C12 H12B 109.5 . . ?
Si2 C12 H12C 109.5 . . ?
H12A C12 H12B 109.5 . . ?
H12A C12 H12C 109.5 . . ?
H12B C12 H12C 109.5 . . ?
Si2 C13 H13A 109.5 . . ?
Si2 C13 H13B 109.5 . . ?
Si2 C13 H13C 109.5 . . ?
H13A C13 H13B 109.5 . . ?
H13A C13 H13C 109.5 . . ?
H13B C13 H13C 109.5 . . ?
C15 C14 Si2 111.1(4) . . ?
C16 C14 Si2 110.6(5) . . ?
C16 C14 C15 107.9(5) . . ?
C17 C14 Si2 108.9(4) . . ?
C17 C14 C15 108.6(5) . . ?
C17 C14 C16 109.8(6) . . ?
C14 C15 H15A 109.5 . . ?
C14 C15 H15B 109.5 . . ?
C14 C15 H15C 109.5 . . ?
H15A C15 H15B 109.5 . . ?
H15A C15 H15C 109.5 . . ?
H15B C15 H15C 109.5 . . ?
C14 C16 H16A 109.5 . . ?
C14 C16 H16B 109.5 . . ?
C14 C16 H16C 109.5 . . ?
H16A C16 H16B 109.5 . . ?
H16A C16 H16C 109.5 . . ?
H16B C16 H16C 109.5 . . ?
C14 C17 H17A 109.5 . . ?
C14 C17 H17B 109.5 . . ?
C14 C17 H17C 109.5 . . ?
H17A C17 H17B 109.5 . . ?
H17A C17 H17C 109.5 . . ?
H17B C17 H17C 109.5 . . ?
C18A C18A H18A 108.2 2_655 . ?
C18A C18A H18B 108.2 2_655 . ?
H18A C18A H18B 107.3 . . ?
N4A C18A C18A 116.5(5) . 2_655 ?
N4A C18A H18A 108.2 . . ?
N4A C18A H18B 108.2 . . ?
C18A N4A V2 117.3(2) . . ?
C18A N4A C21A 120.8(7) . . ?
C18A N4A C22A 100.2(6) . . ?
C21A N4A V2 104.0(4) . . ?
C21A N4A C22A 111.5(8) . . ?
C22A N4A V2 101.3(4) . . ?
N5 C20A H20A 108.8 . . ?
N5 C20A H20B 108.8 . . ?
H20A C20A H20B 107.7 . . ?
C21A C20A N5 113.7(6) . . ?
C21A C20A H20A 108.8 . . ?
C21A C20A H20B 108.8 . . ?
N4A C21A C20A 112.9(7) . . ?
N4A C21A H21A 109.0 . . ?
N4A C21A H21B 109.0 . . ?
C20A C21A H21A 109.0 . . ?
C20A C21A H21B 109.0 . . ?
H21A C21A H21B 107.8 . . ?
N4A C22A H22C 109.0 . . ?
N4A C22A H22D 109.0 . . ?
H22C C22A H22D 107.8 . . ?
C23A C22A N4A 113.0(9) . . ?
C23A C22A H22C 109.0 . . ?
C23A C22A H22D 109.0 . . ?
N6 C23A C22A 108.8(9) . . ?
N6 C23A H23C 109.9 . . ?
N6 C23A H23D 109.9 . . ?
C22A C23A H23C 109.9 . . ?
C22A C23A H23D 109.9 . . ?
H23C C23A H23D 108.3 . . ?
C18 N4 V2 117.3(2) . . ?
C18 N4 C21 93.9(6) . . ?
C21 N4 V2 99.4(4) . . ?
C22 N4 V2 103.1(5) . . ?
C22 N4 C18 127.6(7) . . ?
C22 N4 C21 111.6(8) . . ?
N4 C18 C18 116.5(5) . 2_655 ?
N4 C18 H18C 108.2 . . ?
N4 C18 H18D 108.2 . . ?
C18 C18 H18C 108.2 2_655 . ?
C18 C18 H18D 108.2 2_655 . ?
H18C C18 H18D 107.3 . . ?
N5 C20 H20C 108.4 . . ?
N5 C20 H20D 108.4 . . ?
H20C C20 H20D 107.5 . . ?
C21 C20 N5 115.4(7) . . ?
C21 C20 H20C 108.4 . . ?
C21 C20 H20D 108.4 . . ?
N4 C21 H21C 108.6 . . ?
N4 C21 H21D 108.6 . . ?
C20 C21 N4 114.7(9) . . ?
C20 C21 H21C 108.6 . . ?
C20 C21 H21D 108.6 . . ?
H21C C21 H21D 107.6 . . ?
N4 C22 H22A 111.2 . . ?
N4 C22 H22B 111.2 . . ?
N4 C22 C23 102.9(10) . . ?
H22A C22 H22B 109.1 . . ?
C23 C22 H22A 111.2 . . ?
C23 C22 H22B 111.2 . . ?
N6 C23 C22 106.4(12) . . ?
N6 C23 H23A 110.5 . . ?
N6 C23 H23B 110.5 . . ?
C22 C23 H23A 110.5 . . ?
C22 C23 H23B 110.5 . . ?
H23A C23 H23B 108.6 . . ?
Si3 C24 H24A 109.5 . . ?
Si3 C24 H24B 109.5 . . ?
Si3 C24 H24C 109.5 . . ?
H24A C24 H24B 109.5 . . ?
H24A C24 H24C 109.5 . . ?
H24B C24 H24C 109.5 . . ?
Si3 C25 H25A 109.5 . . ?
Si3 C25 H25B 109.5 . . ?
Si3 C25 H25C 109.5 . . ?
H25A C25 H25B 109.5 . . ?
H25A C25 H25C 109.5 . . ?
H25B C25 H25C 109.5 . . ?
C27 C26 Si3 111.4(5) . . ?
C27 C26 C28 109.0(5) . . ?
C27 C26 C29 107.6(5) . . ?
C28 C26 Si3 109.9(4) . . ?
C29 C26 Si3 111.5(4) . . ?
C29 C26 C28 107.4(5) . . ?
C26 C27 H27A 109.5 . . ?
C26 C27 H27B 109.5 . . ?
C26 C27 H27C 109.5 . . ?
H27A C27 H27B 109.5 . . ?
H27A C27 H27C 109.5 . . ?
H27B C27 H27C 109.5 . . ?
C26 C28 H28A 109.5 . . ?
C26 C28 H28B 109.5 . . ?
C26 C28 H28C 109.5 . . ?
H28A C28 H28B 109.5 . . ?
H28A C28 H28C 109.5 . . ?
H28B C28 H28C 109.5 . . ?
C26 C29 H29A 109.5 . . ?
C26 C29 H29B 109.5 . . ?
C26 C29 H29C 109.5 . . ?
H29A C29 H29B 109.5 . . ?
H29A C29 H29C 109.5 . . ?
H29B C29 H29C 109.5 . . ?
N6 Si4A C30A 108.1(7) . . ?
N6 Si4A C31A 116.8(6) . . ?
N6 Si4A C32A 108.6(4) . . ?
C30A Si4A C32A 109.7(6) . . ?
C31A Si4A C30A 106.3(10) . . ?
C31A Si4A C32A 107.1(7) . . ?
Si4A C30A H30D 109.5 . . ?
Si4A C30A H30E 109.5 . . ?
Si4A C30A H30F 109.5 . . ?
H30D C30A H30E 109.5 . . ?
H30D C30A H30F 109.5 . . ?
H30E C30A H30F 109.5 . . ?
Si4A C31A H31D 109.5 . . ?
Si4A C31A H31E 109.5 . . ?
Si4A C31A H31F 109.5 . . ?
H31D C31A H31E 109.5 . . ?
H31D C31A H31F 109.5 . . ?
H31E C31A H31F 109.5 . . ?
C33A C32A Si4A 110.0(9) . . ?
C34A C32A Si4A 112.4(8) . . ?
C34A C32A C33A 107.2(12) . . ?
C35A C32A Si4A 108.8(7) . . ?
C35A C32A C33A 108.3(13) . . ?
C35A C32A C34A 110.1(10) . . ?
C32A C33A H33D 109.5 . . ?
C32A C33A H33E 109.5 . . ?
C32A C33A H33F 109.5 . . ?
H33D C33A H33E 109.5 . . ?
H33D C33A H33F 109.5 . . ?
H33E C33A H33F 109.5 . . ?
C32A C34A H34D 109.5 . . ?
C32A C34A H34E 109.5 . . ?
C32A C34A H34F 109.5 . . ?
H34D C34A H34E 109.5 . . ?
H34D C34A H34F 109.5 . . ?
H34E C34A H34F 109.5 . . ?
C32A C35A H35D 109.5 . . ?
C32A C35A H35E 109.5 . . ?
C32A C35A H35F 109.5 . . ?
H35D C35A H35E 109.5 . . ?
H35D C35A H35F 109.5 . . ?
H35E C35A H35F 109.5 . . ?
N6 Si4 C30 112.6(7) . . ?
N6 Si4 C31 117.2(13) . . ?
N6 Si4 C32 107.2(6) . . ?
C31 Si4 C30 107.7(14) . . ?
C31 Si4 C32 105.8(11) . . ?
C32 Si4 C30 105.4(10) . . ?
Si4 C30 H30A 109.5 . . ?
Si4 C30 H30B 109.5 . . ?
Si4 C30 H30C 109.5 . . ?
H30A C30 H30B 109.5 . . ?
H30A C30 H30C 109.5 . . ?
H30B C30 H30C 109.5 . . ?
Si4 C31 H31A 109.5 . . ?
Si4 C31 H31B 109.5 . . ?
Si4 C31 H31C 109.5 . . ?
H31A C31 H31B 109.5 . . ?
H31A C31 H31C 109.5 . . ?
H31B C31 H31C 109.5 . . ?
C33 C32 Si4 105.8(12) . . ?
C33 C32 C34 109.9(18) . . ?
C33 C32 C35 116.2(18) . . ?
C34 C32 Si4 115.6(11) . . ?
C34 C32 C35 103.1(13) . . ?
C35 C32 Si4 106.7(10) . . ?
C32 C33 H33A 109.5 . . ?
C32 C33 H33B 109.5 . . ?
C32 C33 H33C 109.5 . . ?
H33A C33 H33B 109.5 . . ?
H33A C33 H33C 109.5 . . ?
H33B C33 H33C 109.5 . . ?
C32 C34 H34A 109.5 . . ?
C32 C34 H34B 109.5 . . ?
C32 C34 H34C 109.5 . . ?
H34A C34 H34B 109.5 . . ?
H34A C34 H34C 109.5 . . ?
H34B C34 H34C 109.5 . . ?
C32 C35 H35A 109.5 . . ?
C32 C35 H35B 109.5 . . ?
C32 C35 H35C 109.5 . . ?
H35A C35 H35B 109.5 . . ?
H35A C35 H35C 109.5 . . ?
H35B C35 H35C 109.5 . . ?

loop_
_geom_bond_atom_site_label_1
_geom_bond_atom_site_label_2
_geom_bond_distance
_geom_bond_site_symmetry_2
_geom_bond_publ_flag
V1 Cl1 2.3933(12) . ?
V1 Cl2 2.4453(10) . ?
V1 N1 2.170(3) . ?
V1 N2 1.934(4) . ?
V1 N3 1.907(4) . ?
V1 N3A 1.907(4) . ?
V2 Cl1 2.4803(10) . ?
V2 Cl2 2.4093(12) . ?
V2 N5 1.924(4) . ?
V2 N6 1.927(4) . ?
V2 N4A 2.209(3) . ?
V2 N4 2.209(3) . ?
Si1 N2 1.743(4) . ?
Si1 C6 1.883(6) . ?
Si1 C7 1.867(5) . ?
Si1 C8 1.899(5) . ?
Si3 N5 1.752(4) . ?
Si3 C24 1.888(6) . ?
Si3 C25 1.861(6) . ?
Si3 C26 1.886(6) . ?
Si2 N3 1.740(4) . ?
Si2 N3A 1.740(4) . ?
Si2 C12 1.868(6) . ?
Si2 C13 1.897(6) . ?
Si2 C14 1.893(5) . ?
N1 C1 1.483(5) . ?
N1 C2 1.476(6) . ?
N1 C4 1.499(5) . ?
N1 C4A 1.499(5) . ?
N2 C3 1.473(5) . ?
N5 C20A 1.473(6) . ?
N5 C20 1.473(6) . ?
N6 C23A 1.478(11) . ?
N6 C23 1.517(13) . ?
N6 Si4A 1.770(5) . ?
N6 Si4 1.765(6) . ?
C1 C1 1.509(9) 2_666 ?
C1 H1A 0.9900 . ?
C1 H1B 0.9900 . ?
C2 H2A 0.9900 . ?
C2 H2B 0.9900 . ?
C2 C3 1.507(7) . ?
C3 H3A 0.9900 . ?
C3 H3B 0.9900 . ?
N3 C5 1.513(9) . ?
C4 H4A 0.9900 . ?
C4 H4B 0.9900 . ?
C4 C5 1.520(9) . ?
C5 H5A 0.9900 . ?
C5 H5B 0.9900 . ?
N3A C5A 1.507(8) . ?
C4A H4AA 0.9900 . ?
C4A H4AB 0.9900 . ?
C4A C5A 1.476(11) . ?
C5A H5AA 0.9900 . ?
C5A H5AB 0.9900 . ?
C6 H6A 0.9800 . ?
C6 H6B 0.9800 . ?
C6 H6C 0.9800 . ?
C7 H7A 0.9800 . ?
C7 H7B 0.9800 . ?
C7 H7C 0.9800 . ?
C8 C9 1.523(7) . ?
C8 C10 1.552(7) . ?
C8 C11 1.530(8) . ?
C9 H9A 0.9800 . ?
C9 H9B 0.9800 . ?
C9 H9C 0.9800 . ?
C10 H10A 0.9800 . ?
C10 H10B 0.9800 . ?
C10 H10C 0.9800 . ?
C11 H11A 0.9800 . ?
C11 H11B 0.9800 . ?
C11 H11C 0.9800 . ?
C12 H12A 0.9800 . ?
C12 H12B 0.9800 . ?
C12 H12C 0.9800 . ?
C13 H13A 0.9800 . ?
C13 H13B 0.9800 . ?
C13 H13C 0.9800 . ?
C14 C15 1.539(8) . ?
C14 C16 1.519(8) . ?
C14 C17 1.521(9) . ?
C15 H15A 0.9800 . ?
C15 H15B 0.9800 . ?
C15 H15C 0.9800 . ?
C16 H16A 0.9800 . ?
C16 H16B 0.9800 . ?
C16 H16C 0.9800 . ?
C17 H17A 0.9800 . ?
C17 H17B 0.9800 . ?
C17 H17C 0.9800 . ?
C18A C18A 1.543(7) 2_655 ?
C18A H18A 0.9900 . ?
C18A H18B 0.9900 . ?
C18A N4A 1.434(6) . ?
N4A C21A 1.412(9) . ?
N4A C22A 1.542(10) . ?
C20A H20A 0.9900 . ?
C20A H20B 0.9900 . ?
C20A C21A 1.506(13) . ?
C21A H21A 0.9900 . ?
C21A H21B 0.9900 . ?
C22A H22C 0.9900 . ?
C22A H22D 0.9900 . ?
C22A C23A 1.510(13) . ?
C23A H23C 0.9900 . ?
C23A H23D 0.9900 . ?
N4 C18 1.434(6) . ?
N4 C21 1.571(12) . ?
N4 C22 1.409(11) . ?
C18 C18 1.543(7) 2_655 ?
C18 H18C 0.9900 . ?
C18 H18D 0.9900 . ?
C20 H20C 0.9900 . ?
C20 H20D 0.9900 . ?
C20 C21 1.313(15) . ?
C21 H21C 0.9900 . ?
C21 H21D 0.9900 . ?
C22 H22A 0.9900 . ?
C22 H22B 0.9900 . ?
C22 C23 1.554(17) . ?
C23 H23A 0.9900 . ?
C23 H23B 0.9900 . ?
C24 H24A 0.9800 . ?
C24 H24B 0.9800 . ?
C24 H24C 0.9800 . ?
C25 H25A 0.9800 . ?
C25 H25B 0.9800 . ?
C25 H25C 0.9800 . ?
C26 C27 1.523(9) . ?
C26 C28 1.540(8) . ?
C26 C29 1.539(8) . ?
C27 H27A 0.9800 . ?
C27 H27B 0.9800 . ?
C27 H27C 0.9800 . ?
C28 H28A 0.9800 . ?
C28 H28B 0.9800 . ?
C28 H28C 0.9800 . ?
C29 H29A 0.9800 . ?
C29 H29B 0.9800 . ?
C29 H29C 0.9800 . ?
Si4A C30A 1.868(11) . ?
Si4A C31A 1.882(15) . ?
Si4A C32A 1.931(10) . ?
C30A H30D 0.9800 . ?
C30A H30E 0.9800 . ?
C30A H30F 0.9800 . ?
C31A H31D 0.9800 . ?
C31A H31E 0.9800 . ?
C31A H31F 0.9800 . ?
C32A C33A 1.546(15) . ?
C32A C34A 1.536(11) . ?
C32A C35A 1.532(12) . ?
C33A H33D 0.9800 . ?
C33A H33E 0.9800 . ?
C33A H33F 0.9800 . ?
C34A H34D 0.9800 . ?
C34A H34E 0.9800 . ?
C34A H34F 0.9800 . ?
C35A H35D 0.9800 . ?
C35A H35E 0.9800 . ?
C35A H35F 0.9800 . ?
Si4 C30 1.882(14) . ?
Si4 C31 1.874(17) . ?
Si4 C32 1.869(13) . ?
C30 H30A 0.9800 . ?
C30 H30B 0.9800 . ?
C30 H30C 0.9800 . ?
C31 H31A 0.9800 . ?
C31 H31B 0.9800 . ?
C31 H31C 0.9800 . ?
C32 C33 1.527(17) . ?
C32 C34 1.537(15) . ?
C32 C35 1.553(15) . ?
C33 H33A 0.9800 . ?
C33 H33B 0.9800 . ?
C33 H33C 0.9800 . ?
C34 H34A 0.9800 . ?
C34 H34B 0.9800 . ?
C34 H34C 0.9800 . ?
C35 H35A 0.9800 . ?
C35 H35B 0.9800 . ?
C35 H35C 0.9800 . ?

loop_
_geom_hbond_atom_site_label_D
_geom_hbond_atom_site_label_H
_geom_hbond_atom_site_label_A
_geom_hbond_distance_DH
_geom_hbond_distance_HA
_geom_hbond_distance_DA
_geom_hbond_angle_DHA
_geom_hbond_site_symmetry_A
C1 H1A Cl1 0.99 2.74 3.426(4) 126.7 2_666
C1 H1A Cl1 0.99 2.74 3.426(4) 126.7 2_666
C4A H4AA Cl1 0.99 2.98 3.867(4) 150.1 2_666
C4A H4AA Cl1 0.99 2.98 3.867(4) 150.1 2_666
C4A H4AA Cl1 0.99 2.98 3.867(4) 150.1 2_666
C4A H4AA Cl1 0.99 2.98 3.867(4) 150.1 2_666
C4A H4AA Cl1 0.99 2.98 3.867(4) 150.1 2_666

loop_
_geom_torsion_atom_site_label_1
_geom_torsion_atom_site_label_2
_geom_torsion_atom_site_label_3
_geom_torsion_atom_site_label_4
_geom_torsion
_geom_torsion_site_symmetry_1
_geom_torsion_site_symmetry_2
_geom_torsion_site_symmetry_3
_geom_torsion_site_symmetry_4
_geom_torsion_publ_flag
V1 N1 C1 C1 -57.1(5) . . . 2_666 ?
V1 N1 C2 C3 45.3(4) . . . . ?
V1 N1 C4 C5 1.7(7) . . . . ?
V1 N1 C4A C5A 38.6(7) . . . . ?
V1 N2 C3 C2 15.0(5) . . . . ?
V1 N3 C5 C4 -55.7(8) . . . . ?
V1 N3A C5A C4A 7.5(12) . . . . ?
V2 N5 C20A C21A -18.1(10) . . . . ?
V2 N5 C20 C21 24.2(11) . . . . ?
V2 N6 C23A C22A -24.3(18) . . . . ?
V2 N6 C23 C22 50.2(13) . . . . ?
V2 N6 Si4A C30A 6.0(7) . . . . ?
V2 N6 Si4A C31A 125.8(9) . . . . ?
V2 N6 Si4A C32A -113.0(5) . . . . ?
V2 N6 Si4 C30 42.7(10) . . . . ?
V2 N6 Si4 C31 -83.1(13) . . . . ?
V2 N6 Si4 C32 158.2(5) . . . . ?
V2 N4A C21A C20A -35.2(11) . . . . ?
V2 N4A C22A C23A -38.4(13) . . . . ?
V2 N4 C18 C18 179.9(6) . . . 2_655 ?
V2 N4 C21 C20 35.3(10) . . . . ?
V2 N4 C22 C23 47.5(10) . . . . ?
Si1 N2 C3 C2 -178.3(3) . . . . ?
Si3 N5 C20A C21A 151.7(7) . . . . ?
Si3 N5 C20 C21 -166.0(9) . . . . ?
Si2 N3 C5 C4 128.7(6) . . . . ?
Si2 N3A C5A C4A 166.3(8) . . . . ?
N1 C2 C3 N2 -42.4(6) . . . . ?
N1 C4 C5 N3 33.6(10) . . . . ?
N1 C4A C5A N3A -32.5(12) . . . . ?
N2 Si1 C8 C9 -66.4(5) . . . . ?
N2 Si1 C8 C10 172.0(4) . . . . ?
N2 Si1 C8 C11 54.2(4) . . . . ?
N5 Si3 C26 C27 -53.1(4) . . . . ?
N5 Si3 C26 C28 -174.0(4) . . . . ?
N5 Si3 C26 C29 67.1(4) . . . . ?
N5 C20A C21A N4A 38.0(14) . . . . ?
N5 C20 C21 N4 -41.8(14) . . . . ?
N6 Si4 C32 C33 -42.7(16) . . . . ?
N6 Si4 C32 C34 79.1(13) . . . . ?
N6 Si4 C32 C35 -167.0(10) . . . . ?
C1 N1 C2 C3 172.7(4) . . . . ?
C1 N1 C4 C5 -129.8(7) . . . . ?
C1 N1 C4A C5A -92.9(7) . . . . ?
C2 N1 C1 C1 -172.3(4) . . . 2_666 ?
C2 N1 C4 C5 110.3(7) . . . . ?
C2 N1 C4A C5A 147.2(7) . . . . ?
N3 Si2 C14 C15 74.9(5) . . . . ?
N3 Si2 C14 C16 -165.3(4) . . . . ?
N3 Si2 C14 C17 -44.6(5) . . . . ?
C4 N1 C1 C1 65.1(5) . . . 2_666 ?
C4 N1 C2 C3 -64.5(4) . . . . ?
N3A Si2 C14 C15 74.9(5) . . . . ?
N3A Si2 C14 C16 -165.3(4) . . . . ?
N3A Si2 C14 C17 -44.6(5) . . . . ?
C4A N1 C1 C1 65.1(5) . . . 2_666 ?
C4A N1 C2 C3 -64.5(4) . . . . ?
C6 Si1 N2 V1 133.3(3) . . . . ?
C6 Si1 N2 C3 -30.8(4) . . . . ?
C6 Si1 C8 C9 54.8(5) . . . . ?
C6 Si1 C8 C10 -66.8(4) . . . . ?
C6 Si1 C8 C11 175.5(4) . . . . ?
C7 Si1 N2 V1 15.9(4) . . . . ?
C7 Si1 N2 C3 -148.1(4) . . . . ?
C7 Si1 C8 C9 168.9(4) . . . . ?
C7 Si1 C8 C10 47.3(5) . . . . ?
C7 Si1 C8 C11 -70.5(4) . . . . ?
C8 Si1 N2 V1 -106.7(3) . . . . ?
C8 Si1 N2 C3 89.2(4) . . . . ?
C12 Si2 N3 V1 22.8(4) . . . . ?
C12 Si2 N3 C5 -163.0(6) . . . . ?
C12 Si2 N3A V1 22.8(4) . . . . ?
C12 Si2 N3A C5A -130.8(6) . . . . ?
C12 Si2 C14 C15 -48.6(5) . . . . ?
C12 Si2 C14 C16 71.2(5) . . . . ?
C12 Si2 C14 C17 -168.1(4) . . . . ?
C13 Si2 N3 V1 139.7(3) . . . . ?
C13 Si2 N3 C5 -46.1(7) . . . . ?
C13 Si2 N3A V1 139.7(3) . . . . ?
C13 Si2 N3A C5A -13.9(6) . . . . ?
C13 Si2 C14 C15 -165.4(5) . . . . ?
C13 Si2 C14 C16 -45.6(6) . . . . ?
C13 Si2 C14 C17 75.1(5) . . . . ?
C14 Si2 N3 V1 -100.6(3) . . . . ?
C14 Si2 N3 C5 73.6(6) . . . . ?
C14 Si2 N3A V1 -100.6(3) . . . . ?
C14 Si2 N3A C5A 105.7(6) . . . . ?
C18A C18A N4A V2 179.9(6) 2_655 . . . ?
C18A C18A N4A C21A 51.2(11) 2_655 . . . ?
C18A C18A N4A C22A -71.6(9) 2_655 . . . ?
C18A N4A C21A C20A 99.2(9) . . . . ?
C18A N4A C22A C23A -159.2(11) . . . . ?
N4A C22A C23A N6 43.0(19) . . . . ?
C21A N4A C22A C23A 71.7(13) . . . . ?
C22A N4A C21A C20A -143.6(9) . . . . ?
C23A N6 Si4A C30A 179.7(10) . . . . ?
C23A N6 Si4A C31A -60.5(12) . . . . ?
C23A N6 Si4A C32A 60.7(9) . . . . ?
N4 C22 C23 N6 -67.8(14) . . . . ?
C18 N4 C21 C20 153.8(10) . . . . ?
C18 N4 C22 C23 -93.2(10) . . . . ?
C21 N4 C18 C18 77.2(9) . . . 2_655 ?
C21 N4 C22 C23 153.3(9) . . . . ?
C22 N4 C18 C18 -44.1(12) . . . 2_655 ?
C22 N4 C21 C20 -72.9(11) . . . . ?
C23 N6 Si4 C30 -155.8(13) . . . . ?
C23 N6 Si4 C31 78.4(16) . . . . ?
C23 N6 Si4 C32 -40.3(12) . . . . ?
C24 Si3 N5 V2 133.1(4) . . . . ?
C24 Si3 N5 C20A -34.0(6) . . . . ?
C24 Si3 N5 C20 -34.0(6) . . . . ?
C24 Si3 C26 C27 67.5(5) . . . . ?
C24 Si3 C26 C28 -53.4(5) . . . . ?
C24 Si3 C26 C29 -172.3(4) . . . . ?
C25 Si3 N5 V2 17.4(4) . . . . ?
C25 Si3 N5 C20A -149.7(5) . . . . ?
C25 Si3 N5 C20 -149.7(5) . . . . ?
C25 Si3 C26 C27 180.0(4) . . . . ?
C25 Si3 C26 C28 59.1(5) . . . . ?
C25 Si3 C26 C29 -59.8(4) . . . . ?
C26 Si3 N5 V2 -106.5(4) . . . . ?
C26 Si3 N5 C20A 86.4(5) . . . . ?
C26 Si3 N5 C20 86.4(5) . . . . ?
Si4A N6 C23A C22A 160.4(12) . . . . ?
Si4 N6 C23 C22 -114.7(11) . . . . ?
C30 Si4 C32 C33 77.4(17) . . . . ?
C30 Si4 C32 C34 -160.7(14) . . . . ?
C30 Si4 C32 C35 -46.8(13) . . . . ?
C31 Si4 C32 C33 -169(2) . . . . ?
C31 Si4 C32 C34 -46.7(19) . . . . ?
C31 Si4 C32 C35 67.2(17) . . . . ?
